data_7707143
loop_
_publ_author_name
'Tamm, Nadezhda B.'
'Markov, Vitaliy Yu'
'Troyanov, Sergey I.'

_publ_section_title
;
 Trifluoromethyl derivatives of pentagon-fused C<sub>60</sub>:
 <sup>1809</sup>C<sub>60</sub>(CF<sub>3</sub>)<sub>n</sub> (n = 10, 12,
 14, 16).
;
_journal_issue 17
_journal_name_full 'Dalton transactions (Cambridge, England : 2003)'
_journal_page_first 5765
_journal_page_last 5769
_journal_paper_doi 10.1039/d1dt00493j
_journal_volume 50
_journal_year 2021
_chemical_formula_sum 'C74 F42'
_chemical_formula_weight 1686.74
_space_group_crystal_system orthorhombic
_space_group_IT_number 61
_space_group_name_Hall '-P 2ac 2ab'
_space_group_name_H-M_alt 'P b c a'
_atom_sites_solution_secondary difmap
_audit_creation_method SHELXL-2014/7
_audit_update_record
;
2021-03-29 deposited with the CCDC.	2021-03-30 downloaded from the CCDC.
;
_cell_angle_alpha 90
_cell_angle_beta 90
_cell_angle_gamma 90
_cell_formula_units_Z 8
_cell_length_a 20.1350(10)
_cell_length_b 20.7930(10)
_cell_length_c 25.050(2)
_cell_measurement_reflns_used 45000
_cell_measurement_temperature 100(2)
_cell_measurement_theta_max 34
_cell_measurement_theta_min 4
_cell_volume 10487.6(11)
_computing_cell_refinement XDS
_computing_data_collection XDS
_computing_data_reduction XDS
_computing_molecular_graphics fotoshopCS-6
_computing_publication_material Word2007
_computing_structure_refinement 'SHELXL-2014/7 (Sheldrick, 2014)'
_computing_structure_solution SHELXD
_diffrn_ambient_temperature 100(2)
_diffrn_measured_fraction_theta_full 0.999
_diffrn_measured_fraction_theta_max 0.932
_diffrn_measurement_device_type Pilatus2M
_diffrn_measurement_method HPC
_diffrn_radiation_type synchrotron
_diffrn_radiation_wavelength 0.8266
_diffrn_reflns_av_R_equivalents 0.0690
_diffrn_reflns_av_unetI/netI 0.0381
_diffrn_reflns_Laue_measured_fraction_full 0.999
_diffrn_reflns_Laue_measured_fraction_max 0.932
_diffrn_reflns_limit_h_max 28
_diffrn_reflns_limit_h_min -28
_diffrn_reflns_limit_k_max 29
_diffrn_reflns_limit_k_min -29
_diffrn_reflns_limit_l_max 36
_diffrn_reflns_limit_l_min -35
_diffrn_reflns_number 158751
_diffrn_reflns_point_group_measured_fraction_full 0.999
_diffrn_reflns_point_group_measured_fraction_max 0.932
_diffrn_reflns_theta_full 29.950
_diffrn_reflns_theta_max 36.953
_diffrn_reflns_theta_min 1.891
_diffrn_source 'BL 14.2 PSF, BESSY, Berlin, Germany'
_exptl_absorpt_coefficient_mu 0.336
_exptl_absorpt_correction_type none
_exptl_crystal_colour yellow
_exptl_crystal_density_diffrn 2.137
_exptl_crystal_description needle
_exptl_crystal_F_000 6576
_exptl_crystal_size_max 0.050
_exptl_crystal_size_mid 0.010
_exptl_crystal_size_min 0.010
_refine_diff_density_max 0.909
_refine_diff_density_min -0.444
_refine_diff_density_rms 0.130
_refine_ls_extinction_method none
_refine_ls_goodness_of_fit_ref 1.005
_refine_ls_hydrogen_treatment undef
_refine_ls_matrix_type full
_refine_ls_number_parameters 1050
_refine_ls_number_reflns 15750
_refine_ls_number_restraints 0
_refine_ls_restrained_S_all 1.005
_refine_ls_R_factor_all 0.1001
_refine_ls_R_factor_gt 0.0733
_refine_ls_shift/su_max 0.003
_refine_ls_shift/su_mean 0.000
_refine_ls_structure_factor_coef Fsqd
_refine_ls_weighting_details 'w=1/[\s^2^(Fo^2^)+(0.0900P)^2^+30.0000P] where P=(Fo^2^+2Fc^2^)/3'
_refine_ls_weighting_scheme calc
_refine_ls_wR_factor_gt 0.1753
_refine_ls_wR_factor_ref 0.1856
_reflns_Friedel_coverage 0.000
_reflns_number_gt 11676
_reflns_number_total 15750
_reflns_threshold_expression 'I > 2\s(I)'
_cod_data_source_file d1dt00493j2.cif
_cod_data_source_block 60sbm4p8p2
_cod_depositor_comments 'Adding full bibliography for 7707141--7707143.cif.'
_cod_database_code 7707143
_shelx_shelxl_version_number 2014/7
_shelx_space_group_comment
;
The symmetry employed for this shelxl refinement is uniquely defined
by the following loop, which should always be used as a source of
symmetry information in preference to the above space-group names.
They are only intended as comments.
;
_shelx_estimated_absorpt_t_min 0.989
_shelx_estimated_absorpt_t_max 0.998

loop_
_space_group_symop_operation_xyz
'x, y, z'
'-x+1/2, -y, z+1/2'
'-x, y+1/2, -z+1/2'
'x+1/2, -y+1/2, -z'
'-x, -y, -z'
'x-1/2, y, -z-1/2'
'x, -y-1/2, z-1/2'
'-x-1/2, y-1/2, z'

loop_
_atom_site_label
_atom_site_type_symbol
_atom_site_fract_x
_atom_site_fract_y
_atom_site_fract_z
_atom_site_U_iso_or_equiv
_atom_site_adp_type
_atom_site_occupancy
_atom_site_site_symmetry_order
_atom_site_calc_flag
_atom_site_refinement_flags_posn
_atom_site_refinement_flags_adp
_atom_site_refinement_flags_occupancy
_atom_site_disorder_assembly
_atom_site_disorder_group
F1 F 0.52187(9) 0.50712(9) 0.22316(9) 0.0267(4) Uani 1 1 d . . . . .
F2 F 0.58624(9) 0.42369(8) 0.22608(8) 0.0234(4) Uani 1 1 d . . . . .
F3 F 0.54740(9) 0.46320(9) 0.29815(8) 0.0267(4) Uani 1 1 d . . . . .
F4 F 0.70167(10) 0.51804(9) 0.11427(8) 0.0265(4) Uani 1 1 d . . . . .
F5 F 0.60190(9) 0.50076(9) 0.14061(8) 0.0253(4) Uani 1 1 d . . . . .
F6 F 0.68002(9) 0.43210(8) 0.15810(8) 0.0243(4) Uani 1 1 d . . . . .
F7 F 0.60120(9) 0.82869(9) 0.14798(8) 0.0243(4) Uani 1 1 d . . . . .
F8 F 0.61914(9) 0.90803(8) 0.20244(8) 0.0218(4) Uani 1 1 d . . . . .
F9 F 0.69678(9) 0.87332(9) 0.15260(8) 0.0239(4) Uani 1 1 d . . . . .
F10 F 0.51942(9) 0.83251(8) 0.22834(7) 0.0215(4) Uani 1 1 d . . . . .
F11 F 0.55802(9) 0.89630(8) 0.28965(8) 0.0220(4) Uani 1 1 d . . . . .
F12 F 0.50908(8) 0.80830(9) 0.31085(8) 0.0226(4) Uani 1 1 d . . . . .
F13 F 0.48682(8) 0.71355(9) 0.37834(8) 0.0237(4) Uani 1 1 d . . . . .
F14 F 0.52922(9) 0.80049(8) 0.41138(8) 0.0230(4) Uani 1 1 d . . . . .
F15 F 0.53541(9) 0.71170(9) 0.45422(8) 0.0245(4) Uani 1 1 d . . . . .
F16 F 0.55008(9) 0.48957(8) 0.40406(9) 0.0273(4) Uani 1 1 d . . . . .
F17 F 0.49778(8) 0.55558(9) 0.35296(8) 0.0251(4) Uani 1 1 d . . . . .
F18 F 0.52562(9) 0.58465(9) 0.43205(8) 0.0262(4) Uani 1 1 d . . . . .
F19 F 0.88599(8) 0.61031(9) 0.10623(7) 0.0212(3) Uani 1 1 d . . . . .
F20 F 0.78327(9) 0.60689(8) 0.08290(7) 0.0200(3) Uani 1 1 d . . . . .
F21 F 0.83211(10) 0.52188(8) 0.11327(7) 0.0241(4) Uani 1 1 d . . . . .
F22 F 0.87519(9) 0.81364(8) 0.13897(7) 0.0204(3) Uani 1 1 d . . . . .
F23 F 0.83916(9) 0.72719(8) 0.10139(7) 0.0211(3) Uani 1 1 d . . . . .
F24 F 0.77632(9) 0.80987(9) 0.10602(7) 0.0234(4) Uani 1 1 d . . . . .
F25 F 0.65226(11) 0.69888(10) 0.53004(8) 0.0310(4) Uani 1 1 d . . . . .
F26 F 0.62966(9) 0.78994(9) 0.49333(8) 0.0255(4) Uani 1 1 d . . . . .
F27 F 0.72683(10) 0.77310(10) 0.52522(8) 0.0281(4) Uani 1 1 d . . . . .
F28 F 0.62826(10) 0.52045(11) 0.48820(9) 0.0336(6) Uani 0.970(4) 1 d . . P . .
F29 F 0.72966(11) 0.49213(10) 0.49645(9) 0.0339(5) Uani 1 1 d . . . . .
F30 F 0.69762(13) 0.58208(10) 0.52868(8) 0.0347(6) Uani 0.970(4) 1 d . . P . .
F30A F 0.644(2) 0.5795(19) 0.5222(15) 0.039(13) Uiso 0.061(9) 1 d . . P . .
F31 F 0.93352(9) 0.81985(9) 0.45615(8) 0.0280(4) Uani 1 1 d . . . . .
F32 F 0.85973(10) 0.88840(8) 0.43269(8) 0.0254(4) Uani 1 1 d . . . . .
F33 F 0.84286(11) 0.82852(10) 0.50125(8) 0.0296(4) Uani 1 1 d . . . . .
F34 F 0.95564(10) 0.61064(10) 0.49582(8) 0.0305(4) Uani 1 1 d . . . . .
F35 F 0.92939(10) 0.71025(10) 0.50717(8) 0.0290(4) Uani 1 1 d . . . . .
F36 F 0.86002(9) 0.63660(10) 0.52553(7) 0.0244(4) Uani 1 1 d . . . . .
F37 F 0.94875(10) 0.50020(10) 0.43871(9) 0.0309(4) Uani 1 1 d . . . . .
F38 F 0.88434(11) 0.42762(9) 0.40607(9) 0.0332(5) Uani 1 1 d . . . . .
F39 F 0.85871(11) 0.47479(11) 0.47956(8) 0.0351(5) Uani 1 1 d . . . . .
F40 F 1.03732(9) 0.68265(11) 0.35363(8) 0.0278(4) Uani 1 1 d . . . . .
F41 F 1.02706(9) 0.60983(10) 0.41336(9) 0.0287(4) Uani 1 1 d . . . . .
F42 F 1.01790(9) 0.71007(10) 0.43424(8) 0.0271(4) Uani 1 1 d . . . . .
C1 C 0.63169(13) 0.63197(13) 0.22554(11) 0.0152(5) Uani 1 1 d . . . . .
C2 C 0.62813(13) 0.69801(13) 0.22989(11) 0.0148(5) Uani 1 1 d . . . . .
C3 C 0.60384(12) 0.72576(12) 0.27711(11) 0.0147(5) Uani 1 1 d . . . . .
C4 C 0.59779(12) 0.68856(12) 0.32297(11) 0.0140(5) Uani 1 1 d . . . . .
C5 C 0.60139(13) 0.61978(12) 0.31823(12) 0.0150(5) Uani 1 1 d . . . . .
C6 C 0.61054(13) 0.59272(13) 0.26792(12) 0.0167(5) Uani 1 1 d . . . . .
C7 C 0.63173(13) 0.52360(12) 0.25629(12) 0.0164(5) Uani 1 1 d . . . . .
C8 C 0.68165(13) 0.53129(12) 0.20641(12) 0.0156(5) Uani 1 1 d . . . . .
C9 C 0.68334(13) 0.60339(12) 0.19587(11) 0.0147(5) Uani 1 1 d . . . . .
C10 C 0.73807(13) 0.63990(12) 0.18159(11) 0.0137(5) Uani 1 1 d . . . . .
C11 C 0.73443(13) 0.70960(12) 0.18595(11) 0.0141(5) Uani 1 1 d . . . . .
C12 C 0.67591(13) 0.73769(12) 0.20437(11) 0.0144(5) Uani 1 1 d . . . . .
C13 C 0.66677(13) 0.80653(12) 0.22522(11) 0.0140(5) Uani 1 1 d . . . . .
C14 C 0.61692(13) 0.79781(12) 0.27506(11) 0.0141(5) Uani 1 1 d . . . . .
C15 C 0.65939(13) 0.81258(12) 0.32311(11) 0.0146(5) Uani 1 1 d . . . . .
C16 C 0.65297(13) 0.77984(13) 0.37044(11) 0.0154(5) Uani 1 1 d . . . . .
C17 C 0.60593(13) 0.72178(12) 0.37770(11) 0.0147(5) Uani 1 1 d . . . . .
C18 C 0.64902(13) 0.67959(13) 0.41382(11) 0.0147(5) Uani 1 1 d . . . . .
C19 C 0.65206(13) 0.61559(13) 0.41035(11) 0.0154(5) Uani 1 1 d . . . . .
C20 C 0.61336(13) 0.57732(12) 0.36796(12) 0.0153(5) Uani 1 1 d . . . . .
C21 C 0.66566(13) 0.52584(12) 0.35334(12) 0.0159(5) Uani 1 1 d . . . . .
C22 C 0.67591(13) 0.50381(12) 0.30199(12) 0.0161(5) Uani 1 1 d . . . . .
C23 C 0.74147(14) 0.49128(12) 0.28378(12) 0.0168(5) Uani 1 1 d . . . . .
C24 C 0.74873(14) 0.51334(12) 0.22979(11) 0.0157(5) Uani 1 1 d . . . . .
C25 C 0.80473(13) 0.54516(12) 0.21488(11) 0.0149(5) Uani 1 1 d . . . . .
C26 C 0.80607(13) 0.60423(12) 0.17724(11) 0.0146(5) Uani 1 1 d . . . . .
C27 C 0.85902(13) 0.64528(12) 0.20485(11) 0.0132(5) Uani 1 1 d . . . . .
C28 C 0.85496(13) 0.71014(13) 0.20985(11) 0.0145(5) Uani 1 1 d . . . . .
C29 C 0.79831(13) 0.75102(12) 0.18729(11) 0.0135(5) Uani 1 1 d . . . . .
C30 C 0.79140(13) 0.80257(12) 0.23213(11) 0.0139(5) Uani 1 1 d . . . . .
C31 C 0.73202(13) 0.82486(12) 0.25097(11) 0.0144(5) Uani 1 1 d . . . . .
C32 C 0.72308(13) 0.83498(12) 0.30731(11) 0.0148(5) Uani 1 1 d . . . . .
C33 C 0.77663(13) 0.83001(12) 0.34256(11) 0.0147(5) Uani 1 1 d . . . . .
C34 C 0.76781(13) 0.80375(12) 0.39420(11) 0.0150(5) Uani 1 1 d . . . . .
C35 C 0.70715(13) 0.77691(12) 0.40603(11) 0.0157(5) Uani 1 1 d . . . . .
C36 C 0.70034(13) 0.72054(13) 0.44406(11) 0.0154(5) Uani 1 1 d . . . . .
C37 C 0.76582(13) 0.68547(13) 0.44538(11) 0.0147(5) Uani 1 1 d . . . . .
C38 C 0.76931(13) 0.61550(13) 0.44000(11) 0.0141(5) Uani 1 1 d . . . . .
C39 C 0.70788(13) 0.57505(13) 0.43448(11) 0.0156(5) Uani 1 1 d . . . . .
C40 C 0.71962(14) 0.52668(12) 0.39013(12) 0.0166(5) Uani 1 1 d . . . . .
C41 C 0.78285(14) 0.50874(12) 0.37448(12) 0.0165(5) Uani 1 1 d . . . . .
C42 C 0.79411(14) 0.49452(12) 0.31969(12) 0.0164(5) Uani 1 1 d . . . . .
C43 C 0.85550(13) 0.52259(12) 0.30280(11) 0.0150(5) Uani 1 1 d . . . . .
C44 C 0.85971(13) 0.54891(12) 0.25198(11) 0.0146(5) Uani 1 1 d . . . . .
C45 C 0.89259(12) 0.60890(12) 0.24517(11) 0.0139(5) Uani 1 1 d . . . . .
C46 C 0.92144(13) 0.63863(13) 0.28915(11) 0.0147(5) Uani 1 1 d . . . . .
C47 C 0.91765(12) 0.70664(13) 0.29379(11) 0.0144(5) Uani 1 1 d . . . . .
C48 C 0.88514(13) 0.74151(12) 0.25443(11) 0.0140(5) Uani 1 1 d . . . . .
C49 C 0.84595(13) 0.79596(12) 0.26868(11) 0.0142(5) Uani 1 1 d . . . . .
C50 C 0.84030(13) 0.81147(12) 0.32246(11) 0.0142(5) Uani 1 1 d . . . . .
C51 C 0.87396(13) 0.77463(13) 0.36318(11) 0.0150(5) Uani 1 1 d . . . . .
C52 C 0.83532(13) 0.77933(13) 0.41572(11) 0.0149(5) Uani 1 1 d . . . . .
C53 C 0.82580(13) 0.71137(13) 0.43594(11) 0.0147(5) Uani 1 1 d . . . . .
C54 C 0.87736(13) 0.65656(13) 0.43259(11) 0.0156(5) Uani 1 1 d . . . . .
C55 C 0.83165(13) 0.59742(13) 0.42743(11) 0.0148(5) Uani 1 1 d . . . . .
C56 C 0.84787(13) 0.53551(12) 0.39959(11) 0.0154(5) Uani 1 1 d . . . . .
C57 C 0.88611(13) 0.55382(13) 0.34829(11) 0.0158(5) Uani 1 1 d . . . . .
C58 C 0.91833(13) 0.61046(13) 0.34155(11) 0.0151(5) Uani 1 1 d . . . . .
C59 C 0.92785(13) 0.66378(13) 0.38403(11) 0.0148(5) Uani 1 1 d . . . . .
C60 C 0.91210(13) 0.72342(13) 0.34958(11) 0.0153(5) Uani 1 1 d . . . . .
C61 C 0.57099(14) 0.47882(13) 0.25049(13) 0.0201(5) Uani 1 1 d . . . . .
C62 C 0.66533(15) 0.49453(13) 0.15451(12) 0.0196(5) Uani 1 1 d . . . . .
C63 C 0.64544(14) 0.85439(12) 0.18120(12) 0.0159(5) Uani 1 1 d . . . . .
C64 C 0.55068(13) 0.83463(12) 0.27606(12) 0.0166(5) Uani 1 1 d . . . . .
C65 C 0.53802(14) 0.73733(13) 0.40582(13) 0.0194(5) Uani 1 1 d . . . . .
C66 C 0.54582(14) 0.55105(13) 0.38983(13) 0.0203(6) Uani 1 1 d . . . . .
C67 C 0.82709(14) 0.58561(13) 0.11854(11) 0.0172(5) Uani 1 1 d . . . . .
C68 C 0.82158(13) 0.77658(13) 0.13267(11) 0.0161(5) Uani 1 1 d . . . . .
C69 C 0.67684(15) 0.74547(14) 0.49932(12) 0.0211(6) Uani 1 1 d . . . . .
C70 C 0.69004(15) 0.54245(14) 0.48814(12) 0.0209(6) Uani 1 1 d . . . . .
C71 C 0.86795(15) 0.82933(13) 0.45268(12) 0.0196(5) Uani 1 1 d . . . . .
C72 C 0.90699(14) 0.65297(14) 0.49094(12) 0.0186(5) Uani 1 1 d . . . . .
C73 C 0.88520(15) 0.48409(14) 0.43183(12) 0.0202(6) Uani 1 1 d . . . . .
C74 C 1.00329(14) 0.66630(14) 0.39794(12) 0.0189(5) Uani 1 1 d . . . . .

loop_
_atom_site_aniso_label
_atom_site_aniso_U_11
_atom_site_aniso_U_22
_atom_site_aniso_U_33
_atom_site_aniso_U_23
_atom_site_aniso_U_13
_atom_site_aniso_U_12
F1 0.0150(8) 0.0182(8) 0.0469(12) -0.0012(8) -0.0099(8) -0.0002(6)
F2 0.0212(8) 0.0109(7) 0.0382(10) -0.0031(7) -0.0022(7) -0.0033(6)
F3 0.0209(9) 0.0195(8) 0.0398(11) -0.0013(8) 0.0028(8) -0.0079(7)
F4 0.0307(10) 0.0248(9) 0.0239(9) -0.0057(7) -0.0020(7) -0.0077(8)
F5 0.0200(9) 0.0236(9) 0.0324(10) -0.0044(7) -0.0109(7) -0.0016(7)
F6 0.0255(9) 0.0115(7) 0.0360(10) -0.0077(7) -0.0038(8) -0.0011(6)
F7 0.0238(9) 0.0228(9) 0.0264(9) -0.0003(7) -0.0092(7) 0.0005(7)
F8 0.0225(8) 0.0114(7) 0.0314(9) 0.0012(7) 0.0014(7) 0.0032(6)
F9 0.0217(9) 0.0228(9) 0.0272(9) 0.0078(7) 0.0033(7) 0.0031(7)
F10 0.0160(8) 0.0205(8) 0.0278(9) 0.0022(7) -0.0057(7) 0.0017(6)
F11 0.0190(8) 0.0118(7) 0.0352(10) -0.0024(7) 0.0000(7) 0.0041(6)
F12 0.0142(8) 0.0213(8) 0.0322(10) 0.0041(7) 0.0042(7) 0.0029(6)
F13 0.0121(7) 0.0235(9) 0.0356(10) 0.0006(7) 0.0018(7) 0.0004(6)
F14 0.0208(8) 0.0153(8) 0.0330(10) -0.0013(7) 0.0073(7) 0.0057(6)
F15 0.0202(8) 0.0235(9) 0.0299(9) 0.0051(7) 0.0088(7) 0.0042(7)
F16 0.0235(9) 0.0156(8) 0.0427(11) 0.0104(8) 0.0031(8) -0.0033(7)
F17 0.0135(8) 0.0261(9) 0.0358(10) 0.0033(8) -0.0003(7) -0.0030(7)
F18 0.0201(8) 0.0244(9) 0.0342(10) 0.0003(8) 0.0091(7) -0.0025(7)
F19 0.0164(8) 0.0245(9) 0.0228(9) -0.0030(7) 0.0021(7) 0.0017(6)
F20 0.0189(8) 0.0214(8) 0.0198(8) -0.0006(6) -0.0034(6) 0.0018(6)
F21 0.0320(10) 0.0153(8) 0.0250(9) -0.0057(7) -0.0010(7) 0.0045(7)
F22 0.0198(8) 0.0183(8) 0.0230(8) 0.0014(6) 0.0019(7) -0.0053(6)
F23 0.0267(9) 0.0161(8) 0.0205(8) -0.0033(6) 0.0033(7) 0.0001(7)
F24 0.0218(8) 0.0264(9) 0.0219(9) 0.0052(7) -0.0024(7) 0.0067(7)
F25 0.0393(11) 0.0268(9) 0.0268(10) 0.0054(8) 0.0128(8) 0.0014(8)
F26 0.0222(9) 0.0262(9) 0.0281(9) -0.0026(7) 0.0054(7) 0.0083(7)
F27 0.0259(9) 0.0350(10) 0.0235(9) -0.0095(8) -0.0004(7) 0.0010(8)
F28 0.0207(10) 0.0461(13) 0.0340(11) 0.0164(10) 0.0024(8) -0.0088(9)
F29 0.0385(11) 0.0287(10) 0.0345(11) 0.0144(8) 0.0063(9) 0.0125(9)
F30 0.0608(17) 0.0235(10) 0.0198(10) 0.0010(8) 0.0057(9) -0.0065(10)
F31 0.0203(9) 0.0289(9) 0.0348(10) -0.0089(8) -0.0084(8) -0.0019(7)
F32 0.0289(9) 0.0145(8) 0.0328(10) -0.0028(7) -0.0042(8) -0.0041(7)
F33 0.0385(11) 0.0304(10) 0.0199(9) -0.0076(8) 0.0036(8) -0.0072(8)
F34 0.0317(10) 0.0377(11) 0.0220(9) 0.0002(8) -0.0055(8) 0.0168(9)
F35 0.0336(10) 0.0277(9) 0.0257(9) -0.0015(8) -0.0088(8) -0.0085(8)
F36 0.0228(9) 0.0343(10) 0.0161(8) 0.0015(7) 0.0017(7) -0.0009(7)
F37 0.0208(9) 0.0275(9) 0.0443(12) 0.0081(8) -0.0092(8) 0.0033(7)
F38 0.0413(12) 0.0153(8) 0.0429(12) -0.0041(8) -0.0156(9) 0.0104(8)
F39 0.0369(11) 0.0383(11) 0.0303(11) 0.0146(9) 0.0020(9) 0.0120(9)
F40 0.0136(8) 0.0465(12) 0.0233(9) 0.0002(8) 0.0020(7) -0.0023(8)
F41 0.0175(8) 0.0295(10) 0.0390(11) 0.0031(8) -0.0052(8) 0.0059(7)
F42 0.0174(8) 0.0338(10) 0.0301(10) -0.0112(8) -0.0042(7) -0.0040(7)
C1 0.0109(11) 0.0135(11) 0.0212(13) -0.0017(10) -0.0038(10) 0.0006(9)
C2 0.0099(11) 0.0133(11) 0.0213(13) 0.0005(9) -0.0032(9) -0.0011(9)
C3 0.0086(10) 0.0101(10) 0.0255(13) 0.0010(9) -0.0026(10) -0.0006(8)
C4 0.0084(10) 0.0121(11) 0.0214(13) 0.0002(9) 0.0012(9) 0.0004(8)
C5 0.0082(10) 0.0109(11) 0.0259(14) 0.0008(10) -0.0011(10) 0.0001(8)
C6 0.0076(11) 0.0135(11) 0.0290(14) -0.0019(10) -0.0028(10) -0.0002(9)
C7 0.0129(11) 0.0100(10) 0.0264(14) -0.0007(10) -0.0031(10) -0.0001(9)
C8 0.0124(11) 0.0108(11) 0.0237(13) -0.0020(9) -0.0026(10) 0.0000(9)
C9 0.0138(11) 0.0099(10) 0.0204(13) -0.0023(9) -0.0051(10) 0.0014(9)
C10 0.0122(11) 0.0120(11) 0.0170(12) -0.0017(9) -0.0031(9) 0.0026(9)
C11 0.0136(11) 0.0126(11) 0.0162(12) -0.0001(9) -0.0010(9) -0.0005(9)
C12 0.0124(11) 0.0118(11) 0.0190(12) -0.0004(9) -0.0026(10) 0.0012(9)
C13 0.0130(11) 0.0087(10) 0.0203(12) 0.0000(9) -0.0003(9) -0.0006(9)
C14 0.0100(11) 0.0117(11) 0.0205(12) -0.0001(9) -0.0004(9) 0.0008(9)
C15 0.0112(11) 0.0108(10) 0.0217(13) -0.0036(9) 0.0004(9) 0.0005(9)
C16 0.0134(11) 0.0134(11) 0.0195(13) -0.0025(9) 0.0013(10) 0.0020(9)
C17 0.0114(11) 0.0122(11) 0.0206(12) -0.0015(9) 0.0016(9) 0.0004(9)
C18 0.0091(11) 0.0148(11) 0.0202(12) 0.0003(9) 0.0024(9) 0.0011(9)
C19 0.0097(11) 0.0146(11) 0.0217(13) 0.0019(10) 0.0039(9) 0.0004(9)
C20 0.0105(11) 0.0099(10) 0.0253(13) 0.0034(9) 0.0015(10) 0.0002(9)
C21 0.0108(11) 0.0099(10) 0.0269(14) 0.0017(10) -0.0003(10) -0.0012(9)
C22 0.0123(11) 0.0108(11) 0.0253(14) 0.0021(10) -0.0027(10) -0.0016(9)
C23 0.0157(12) 0.0078(10) 0.0271(14) -0.0007(10) -0.0002(10) 0.0011(9)
C24 0.0162(12) 0.0088(10) 0.0221(13) -0.0036(9) -0.0040(10) 0.0026(9)
C25 0.0150(12) 0.0087(10) 0.0211(13) -0.0042(9) -0.0005(10) 0.0029(9)
C26 0.0130(11) 0.0106(10) 0.0202(13) -0.0009(9) 0.0012(9) 0.0019(9)
C27 0.0103(11) 0.0151(11) 0.0141(11) -0.0017(9) 0.0012(9) 0.0004(9)
C28 0.0114(11) 0.0166(12) 0.0155(12) 0.0006(9) 0.0003(9) -0.0003(9)
C29 0.0109(11) 0.0123(10) 0.0173(12) -0.0011(9) 0.0005(9) -0.0014(9)
C30 0.0136(11) 0.0105(10) 0.0176(12) 0.0008(9) -0.0002(9) -0.0025(9)
C31 0.0135(11) 0.0094(10) 0.0202(12) -0.0004(9) -0.0008(9) -0.0021(9)
C32 0.0143(12) 0.0083(10) 0.0217(13) -0.0009(9) 0.0008(10) 0.0002(9)
C33 0.0160(12) 0.0090(10) 0.0191(12) -0.0027(9) 0.0019(10) -0.0018(9)
C34 0.0152(12) 0.0121(11) 0.0177(12) -0.0023(9) -0.0006(10) 0.0014(9)
C35 0.0161(12) 0.0111(11) 0.0198(13) -0.0021(9) 0.0020(10) 0.0011(9)
C36 0.0126(11) 0.0146(11) 0.0189(12) -0.0006(9) 0.0004(9) 0.0008(9)
C37 0.0140(12) 0.0147(11) 0.0155(12) -0.0006(9) 0.0007(9) 0.0019(9)
C38 0.0123(11) 0.0147(11) 0.0154(12) 0.0004(9) 0.0004(9) 0.0005(9)
C39 0.0141(12) 0.0138(11) 0.0190(12) 0.0022(9) 0.0009(10) 0.0017(9)
C40 0.0171(12) 0.0102(11) 0.0225(13) 0.0023(9) -0.0017(10) 0.0003(9)
C41 0.0168(12) 0.0097(10) 0.0230(13) 0.0020(9) -0.0017(10) 0.0011(9)
C42 0.0160(12) 0.0086(10) 0.0245(14) 0.0013(9) -0.0010(10) 0.0017(9)
C43 0.0110(11) 0.0107(10) 0.0234(13) -0.0022(9) -0.0026(10) 0.0039(9)
C44 0.0144(11) 0.0114(10) 0.0179(12) -0.0025(9) 0.0008(10) 0.0024(9)
C45 0.0093(11) 0.0133(11) 0.0189(12) -0.0010(9) 0.0019(9) 0.0022(9)
C46 0.0089(11) 0.0160(11) 0.0193(13) -0.0009(10) -0.0005(9) 0.0011(9)
C47 0.0084(10) 0.0145(11) 0.0204(12) -0.0017(9) 0.0009(9) 0.0002(9)
C48 0.0122(11) 0.0129(11) 0.0169(12) -0.0007(9) 0.0016(9) -0.0036(9)
C49 0.0119(11) 0.0122(11) 0.0183(12) -0.0005(9) 0.0001(9) -0.0031(9)
C50 0.0119(11) 0.0115(11) 0.0194(12) -0.0004(9) 0.0001(9) -0.0024(9)
C51 0.0110(11) 0.0168(12) 0.0173(12) -0.0030(9) -0.0006(9) -0.0025(9)
C52 0.0137(11) 0.0140(11) 0.0169(12) -0.0031(9) -0.0016(9) -0.0008(9)
C53 0.0148(12) 0.0152(11) 0.0141(11) -0.0005(9) -0.0012(9) 0.0015(9)
C54 0.0119(11) 0.0163(11) 0.0186(13) -0.0001(10) -0.0003(9) -0.0003(9)
C55 0.0140(12) 0.0135(11) 0.0170(12) -0.0006(9) -0.0020(9) 0.0010(9)
C56 0.0131(11) 0.0112(11) 0.0219(13) -0.0007(9) -0.0004(10) 0.0021(9)
C57 0.0141(11) 0.0154(11) 0.0180(12) -0.0004(10) -0.0011(10) 0.0062(9)
C58 0.0110(11) 0.0169(12) 0.0174(12) -0.0025(10) -0.0019(9) 0.0029(9)
C59 0.0129(11) 0.0171(12) 0.0143(12) -0.0006(9) -0.0003(9) 0.0007(9)
C60 0.0115(11) 0.0159(11) 0.0184(12) -0.0010(9) -0.0012(9) -0.0027(9)
C61 0.0145(12) 0.0125(11) 0.0332(15) -0.0008(11) -0.0030(11) -0.0011(9)
C62 0.0183(13) 0.0148(12) 0.0257(14) -0.0036(10) -0.0056(11) -0.0011(10)
C63 0.0149(12) 0.0113(11) 0.0216(13) 0.0017(9) -0.0033(10) 0.0014(9)
C64 0.0102(11) 0.0116(11) 0.0280(14) -0.0014(10) -0.0002(10) 0.0000(9)
C65 0.0123(12) 0.0156(12) 0.0303(15) -0.0013(11) 0.0027(11) 0.0021(9)
C66 0.0160(12) 0.0139(12) 0.0309(15) 0.0057(11) -0.0009(11) -0.0027(10)
C67 0.0170(12) 0.0154(12) 0.0191(12) -0.0013(10) -0.0026(10) 0.0005(10)
C68 0.0140(12) 0.0119(11) 0.0222(13) 0.0012(9) -0.0033(10) 0.0002(9)
C69 0.0214(13) 0.0194(13) 0.0225(13) -0.0004(11) 0.0040(11) 0.0019(11)
C70 0.0206(13) 0.0174(12) 0.0248(14) 0.0054(11) 0.0005(11) -0.0006(10)
C71 0.0189(13) 0.0147(12) 0.0252(14) -0.0042(10) 0.0002(11) -0.0017(10)
C72 0.0155(12) 0.0223(13) 0.0181(13) -0.0016(10) -0.0018(10) 0.0009(10)
C73 0.0192(13) 0.0163(12) 0.0251(14) 0.0021(11) -0.0027(11) 0.0035(10)
C74 0.0135(12) 0.0229(13) 0.0202(13) -0.0023(11) -0.0017(10) 0.0001(10)

loop_
_atom_type_symbol
_atom_type_description
_atom_type_scat_dispersion_real
_atom_type_scat_dispersion_imag
_atom_type_scat_source
C C 0.0033 0.0016 'International Tables Vol C Tables 4.2.6.8 and 6.1.1.4'
F F 0.0171 0.0103 'International Tables Vol C Tables 4.2.6.8 and 6.1.1.4'

loop_
_geom_angle_atom_site_label_1
_geom_angle_atom_site_label_2
_geom_angle_atom_site_label_3
_geom_angle
_geom_angle_site_symmetry_1
_geom_angle_site_symmetry_3
_geom_angle_publ_flag
C70 F28 F30A 61.9(16) . . ?
F30A F30 C70 75(2) . . ?
F30 F30A C70 59.4(19) . . ?
F30 F30A F28 109(3) . . ?
C70 F30A F28 52.3(13) . . ?
C2 C1 C6 120.2(3) . . ?
C2 C1 C9 120.0(3) . . ?
C6 C1 C9 112.1(2) . . ?
C1 C2 C3 119.6(3) . . ?
C1 C2 C12 120.5(3) . . ?
C3 C2 C12 112.1(2) . . ?
C4 C3 C2 119.9(2) . . ?
C4 C3 C14 126.2(2) . . ?
C2 C3 C14 108.4(2) . . ?
C3 C4 C5 118.7(2) . . ?
C3 C4 C17 118.4(2) . . ?
C5 C4 C17 120.9(2) . . ?
C6 C5 C4 118.9(3) . . ?
C6 C5 C20 118.5(2) . . ?
C4 C5 C20 120.6(2) . . ?
C5 C6 C1 119.3(2) . . ?
C5 C6 C7 126.1(3) . . ?
C1 C6 C7 108.5(2) . . ?
C22 C7 C6 106.1(2) . . ?
C22 C7 C61 112.0(2) . . ?
C6 C7 C61 111.4(2) . . ?
C22 C7 C8 104.4(2) . . ?
C6 C7 C8 103.2(2) . . ?
C61 C7 C8 118.7(2) . . ?
C24 C8 C9 106.8(2) . . ?
C24 C8 C62 113.1(2) . . ?
C9 C8 C62 110.3(2) . . ?
C24 C8 C7 103.4(2) . . ?
C9 C8 C7 104.2(2) . . ?
C62 C8 C7 118.1(2) . . ?
C10 C9 C1 119.5(2) . . ?
C10 C9 C8 127.0(2) . . ?
C1 C9 C8 107.9(2) . . ?
C9 C10 C11 119.1(2) . . ?
C9 C10 C26 117.1(2) . . ?
C11 C10 C26 121.5(2) . . ?
C12 C11 C10 119.0(2) . . ?
C12 C11 C29 117.5(2) . . ?
C10 C11 C29 120.9(2) . . ?
C11 C12 C2 118.6(2) . . ?
C11 C12 C13 127.2(2) . . ?
C2 C12 C13 107.9(2) . . ?
C31 C13 C12 106.0(2) . . ?
C31 C13 C63 112.5(2) . . ?
C12 C13 C63 113.0(2) . . ?
C31 C13 C14 103.8(2) . . ?
C12 C13 C14 103.5(2) . . ?
C63 C13 C14 116.9(2) . . ?
C15 C14 C3 105.8(2) . . ?
C15 C14 C64 112.2(2) . . ?
C3 C14 C64 109.8(2) . . ?
C15 C14 C13 104.0(2) . . ?
C3 C14 C13 104.2(2) . . ?
C64 C14 C13 119.8(2) . . ?
C16 C15 C32 119.2(2) . . ?
C16 C15 C14 122.3(2) . . ?
C32 C15 C14 110.9(2) . . ?
C15 C16 C35 119.6(2) . . ?
C15 C16 C17 123.1(2) . . ?
C35 C16 C17 111.5(2) . . ?
C18 C17 C4 109.2(2) . . ?
C18 C17 C16 99.8(2) . . ?
C4 C17 C16 108.1(2) . . ?
C18 C17 C65 110.3(2) . . ?
C4 C17 C65 113.4(2) . . ?
C16 C17 C65 115.2(2) . . ?
C19 C18 C17 124.0(2) . . ?
C19 C18 C36 123.6(2) . . ?
C17 C18 C36 110.8(2) . . ?
C18 C19 C39 123.9(2) . . ?
C18 C19 C20 122.5(2) . . ?
C39 C19 C20 111.1(2) . . ?
C19 C20 C21 100.2(2) . . ?
C19 C20 C5 109.9(2) . . ?
C21 C20 C5 108.1(2) . . ?
C19 C20 C66 112.3(2) . . ?
C21 C20 C66 115.7(2) . . ?
C5 C20 C66 110.3(2) . . ?
C22 C21 C40 119.5(2) . . ?
C22 C21 C20 123.5(2) . . ?
C40 C21 C20 111.0(2) . . ?
C21 C22 C23 119.9(2) . . ?
C21 C22 C7 121.9(2) . . ?
C23 C22 C7 110.8(2) . . ?
C42 C23 C22 119.4(3) . . ?
C42 C23 C24 121.1(3) . . ?
C22 C23 C24 109.8(2) . . ?
C25 C24 C23 119.9(3) . . ?
C25 C24 C8 120.8(2) . . ?
C23 C24 C8 110.6(2) . . ?
C24 C25 C44 119.0(3) . . ?
C24 C25 C26 124.6(2) . . ?
C44 C25 C26 109.6(2) . . ?
C27 C26 C25 100.3(2) . . ?
C27 C26 C10 108.3(2) . . ?
C25 C26 C10 108.6(2) . . ?
C27 C26 C67 111.8(2) . . ?
C25 C26 C67 112.2(2) . . ?
C10 C26 C67 114.6(2) . . ?
C28 C27 C45 119.3(2) . . ?
C28 C27 C26 123.6(2) . . ?
C45 C27 C26 110.7(2) . . ?
C27 C28 C48 120.0(2) . . ?
C27 C28 C29 124.3(2) . . ?
C48 C28 C29 110.6(2) . . ?
C28 C29 C68 107.0(2) . . ?
C28 C29 C11 108.5(2) . . ?
C68 C29 C11 115.2(2) . . ?
C28 C29 C30 100.5(2) . . ?
C68 C29 C30 115.5(2) . . ?
C11 C29 C30 108.9(2) . . ?
C31 C30 C49 118.8(2) . . ?
C31 C30 C29 124.1(2) . . ?
C49 C30 C29 109.0(2) . . ?
C30 C31 C32 119.9(2) . . ?
C30 C31 C13 121.8(2) . . ?
C32 C31 C13 110.3(2) . . ?
C33 C32 C15 119.7(3) . . ?
C33 C32 C31 120.8(2) . . ?
C15 C32 C31 109.8(2) . . ?
C32 C33 C34 120.6(2) . . ?
C32 C33 C50 119.3(2) . . ?
C34 C33 C50 109.3(2) . . ?
C35 C34 C33 117.7(2) . . ?
C35 C34 C52 124.9(2) . . ?
C33 C34 C52 109.6(2) . . ?
C34 C35 C16 122.2(3) . . ?
C34 C35 C36 122.0(2) . . ?
C16 C35 C36 111.1(2) . . ?
C37 C36 C35 108.0(2) . . ?
C37 C36 C18 109.3(2) . . ?
C35 C36 C18 100.3(2) . . ?
C37 C36 C69 114.1(2) . . ?
C35 C36 C69 109.3(2) . . ?
C18 C36 C69 114.8(2) . . ?
C53 C37 C38 109.8(2) . . ?
C53 C37 C36 126.1(2) . . ?
C38 C37 C36 121.4(2) . . ?
C55 C38 C37 110.1(2) . . ?
C55 C38 C39 126.1(2) . . ?
C37 C38 C39 121.7(2) . . ?
C38 C39 C40 108.1(2) . . ?
C38 C39 C19 109.5(2) . . ?
C40 C39 C19 101.0(2) . . ?
C38 C39 C70 110.9(2) . . ?
C40 C39 C70 112.4(2) . . ?
C19 C39 C70 114.5(2) . . ?
C41 C40 C21 121.0(3) . . ?
C41 C40 C39 122.0(2) . . ?
C21 C40 C39 111.3(2) . . ?
C40 C41 C42 118.4(3) . . ?
C40 C41 C56 124.3(2) . . ?
C42 C41 C56 109.3(2) . . ?
C23 C42 C41 120.8(3) . . ?
C23 C42 C43 119.1(3) . . ?
C41 C42 C43 109.8(2) . . ?
C44 C43 C42 119.0(2) . . ?
C44 C43 C57 121.2(2) . . ?
C42 C43 C57 108.5(2) . . ?
C43 C44 C45 118.9(2) . . ?
C43 C44 C25 121.4(2) . . ?
C45 C44 C25 109.0(2) . . ?
C46 C45 C44 119.3(2) . . ?
C46 C45 C27 121.4(2) . . ?
C44 C45 C27 109.2(2) . . ?
C45 C46 C47 119.0(2) . . ?
C45 C46 C58 121.6(2) . . ?
C47 C46 C58 109.2(2) . . ?
C48 C47 C46 119.1(2) . . ?
C48 C47 C60 121.6(2) . . ?
C46 C47 C60 108.9(2) . . ?
C47 C48 C49 119.9(2) . . ?
C47 C48 C28 121.1(2) . . ?
C49 C48 C28 108.8(2) . . ?
C50 C49 C48 118.2(2) . . ?
C50 C49 C30 122.2(2) . . ?
C48 C49 C30 109.9(2) . . ?
C49 C50 C33 118.5(2) . . ?
C49 C50 C51 121.5(2) . . ?
C33 C50 C51 108.3(2) . . ?
C60 C51 C50 120.3(3) . . ?
C60 C51 C52 123.6(2) . . ?
C50 C51 C52 109.5(2) . . ?
C53 C52 C51 107.0(2) . . ?
C53 C52 C71 118.9(2) . . ?
C51 C52 C71 110.1(2) . . ?
C53 C52 C34 108.2(2) . . ?
C51 C52 C34 99.6(2) . . ?
C71 C52 C34 111.3(2) . . ?
C37 C53 C52 123.2(2) . . ?
C37 C53 C54 108.6(2) . . ?
C52 C53 C54 125.9(2) . . ?
C55 C54 C53 101.1(2) . . ?
C55 C54 C72 105.4(2) . . ?
C53 C54 C72 103.8(2) . . ?
C55 C54 C59 113.1(2) . . ?
C53 C54 C59 113.7(2) . . ?
C72 C54 C59 118.0(2) . . ?
C38 C55 C56 123.4(2) . . ?
C38 C55 C54 108.3(2) . . ?
C56 C55 C54 126.4(2) . . ?
C55 C56 C73 117.3(2) . . ?
C55 C56 C57 106.5(2) . . ?
C73 C56 C57 111.4(2) . . ?
C55 C56 C41 108.2(2) . . ?
C73 C56 C41 112.0(2) . . ?
C57 C56 C41 99.9(2) . . ?
C58 C57 C43 119.7(3) . . ?
C58 C57 C56 123.8(2) . . ?
C43 C57 C56 109.4(2) . . ?
C57 C58 C46 119.2(2) . . ?
C57 C58 C59 126.6(2) . . ?
C46 C58 C59 109.3(2) . . ?
C60 C59 C58 99.5(2) . . ?
C60 C59 C74 107.3(2) . . ?
C58 C59 C74 107.4(2) . . ?
C60 C59 C54 111.8(2) . . ?
C58 C59 C54 112.2(2) . . ?
C74 C59 C54 117.0(2) . . ?
C51 C60 C47 118.5(2) . . ?
C51 C60 C59 127.3(3) . . ?
C47 C60 C59 109.3(2) . . ?
F3 C61 F2 106.5(2) . . ?
F3 C61 F1 107.7(2) . . ?
F2 C61 F1 108.2(2) . . ?
F3 C61 C7 110.3(2) . . ?
F2 C61 C7 112.3(2) . . ?
F1 C61 C7 111.6(2) . . ?
F5 C62 F6 109.0(2) . . ?
F5 C62 F4 107.0(2) . . ?
F6 C62 F4 106.6(2) . . ?
F5 C62 C8 112.1(2) . . ?
F6 C62 C8 112.2(2) . . ?
F4 C62 C8 109.7(2) . . ?
F9 C63 F7 107.8(2) . . ?
F9 C63 F8 106.0(2) . . ?
F7 C63 F8 108.5(2) . . ?
F9 C63 C13 111.2(2) . . ?
F7 C63 C13 111.9(2) . . ?
F8 C63 C13 111.2(2) . . ?
F12 C64 F11 107.4(2) . . ?
F12 C64 F10 105.9(2) . . ?
F11 C64 F10 108.0(2) . . ?
F12 C64 C14 110.7(2) . . ?
F11 C64 C14 112.7(2) . . ?
F10 C64 C14 111.9(2) . . ?
F15 C65 F14 107.2(2) . . ?
F15 C65 F13 107.0(2) . . ?
F14 C65 F13 108.4(2) . . ?
F15 C65 C17 111.2(2) . . ?
F14 C65 C17 111.4(2) . . ?
F13 C65 C17 111.4(2) . . ?
F16 C66 F18 108.1(2) . . ?
F16 C66 F17 107.4(2) . . ?
F18 C66 F17 106.9(2) . . ?
F16 C66 C20 111.9(2) . . ?
F18 C66 C20 111.1(2) . . ?
F17 C66 C20 111.2(2) . . ?
F19 C67 F20 107.9(2) . . ?
F19 C67 F21 107.0(2) . . ?
F20 C67 F21 108.3(2) . . ?
F19 C67 C26 111.2(2) . . ?
F20 C67 C26 111.4(2) . . ?
F21 C67 C26 110.8(2) . . ?
F24 C68 F22 108.3(2) . . ?
F24 C68 F23 106.7(2) . . ?
F22 C68 F23 107.3(2) . . ?
F24 C68 C29 114.7(2) . . ?
F22 C68 C29 109.9(2) . . ?
F23 C68 C29 109.6(2) . . ?
F27 C69 F25 108.3(3) . . ?
F27 C69 F26 107.1(2) . . ?
F25 C69 F26 107.7(2) . . ?
F27 C69 C36 110.4(2) . . ?
F25 C69 C36 112.7(2) . . ?
F26 C69 C36 110.4(2) . . ?
F30 C70 F28 108.9(3) . . ?
F30 C70 F29 107.6(3) . . ?
F28 C70 F29 106.9(2) . . ?
F30 C70 F30A 45.7(16) . . ?
F28 C70 F30A 65.8(16) . . ?
F29 C70 F30A 134.1(15) . . ?
F30 C70 C39 111.6(2) . . ?
F28 C70 C39 111.7(2) . . ?
F29 C70 C39 109.9(2) . . ?
F30A C70 C39 114.7(15) . . ?
F33 C71 F32 108.1(2) . . ?
F33 C71 F31 108.5(3) . . ?
F32 C71 F31 106.4(2) . . ?
F33 C71 C52 112.5(2) . . ?
F32 C71 C52 110.0(2) . . ?
F31 C71 C52 111.2(2) . . ?
F34 C72 F36 107.3(2) . . ?
F34 C72 F35 108.4(2) . . ?
F36 C72 F35 105.7(2) . . ?
F34 C72 C54 113.4(2) . . ?
F36 C72 C54 110.3(2) . . ?
F35 C72 C54 111.5(2) . . ?
F39 C73 F37 107.8(3) . . ?
F39 C73 F38 107.6(3) . . ?
F37 C73 F38 107.1(2) . . ?
F39 C73 C56 112.3(2) . . ?
F37 C73 C56 111.3(2) . . ?
F38 C73 C56 110.5(2) . . ?
F42 C74 F41 109.2(2) . . ?
F42 C74 F40 106.3(2) . . ?
F41 C74 F40 106.3(2) . . ?
F42 C74 C59 113.2(2) . . ?
F41 C74 C59 112.8(2) . . ?
F40 C74 C59 108.6(2) . . ?

loop_
_geom_bond_atom_site_label_1
_geom_bond_atom_site_label_2
_geom_bond_distance
_geom_bond_site_symmetry_2
_geom_bond_publ_flag
F1 C61 1.339(3) . ?
F2 C61 1.335(3) . ?
F3 C61 1.325(4) . ?
F4 C62 1.338(4) . ?
F5 C62 1.330(3) . ?
F6 C62 1.334(3) . ?
F7 C63 1.331(3) . ?
F8 C63 1.344(3) . ?
F9 C63 1.318(3) . ?
F10 C64 1.352(3) . ?
F11 C64 1.335(3) . ?
F12 C64 1.327(3) . ?
F13 C65 1.334(3) . ?
F14 C65 1.333(3) . ?
F15 C65 1.325(4) . ?
F16 C66 1.330(3) . ?
F17 C66 1.341(3) . ?
F18 C66 1.331(4) . ?
F19 C67 1.329(3) . ?
F20 C67 1.331(3) . ?
F21 C67 1.336(3) . ?
F22 C68 1.336(3) . ?
F23 C68 1.339(3) . ?
F24 C68 1.325(3) . ?
F25 C69 1.332(4) . ?
F26 C69 1.334(3) . ?
F27 C69 1.328(4) . ?
F28 C70 1.325(4) . ?
F28 F30A 1.53(4) . ?
F29 C70 1.332(3) . ?
F30 F30A 1.09(4) . ?
F30 C70 1.317(4) . ?
F30A C70 1.48(4) . ?
F31 C71 1.338(3) . ?
F32 C71 1.337(3) . ?
F33 C71 1.318(4) . ?
F34 C72 1.323(3) . ?
F35 C72 1.337(3) . ?
F36 C72 1.327(3) . ?
F37 C73 1.334(4) . ?
F38 C73 1.340(3) . ?
F39 C73 1.323(4) . ?
F40 C74 1.348(3) . ?
F41 C74 1.326(3) . ?
F42 C74 1.320(3) . ?
C1 C2 1.379(4) . ?
C1 C6 1.405(4) . ?
C1 C9 1.410(4) . ?
C2 C3 1.404(4) . ?
C2 C12 1.419(4) . ?
C3 C4 1.390(4) . ?
C3 C14 1.522(4) . ?
C4 C5 1.437(4) . ?
C4 C17 1.544(4) . ?
C5 C6 1.392(4) . ?
C5 C20 1.546(4) . ?
C6 C7 1.527(4) . ?
C7 C22 1.507(4) . ?
C7 C61 1.544(4) . ?
C7 C8 1.612(4) . ?
C8 C24 1.519(4) . ?
C8 C9 1.523(4) . ?
C8 C62 1.544(4) . ?
C9 C10 1.385(4) . ?
C10 C11 1.455(4) . ?
C10 C26 1.561(4) . ?
C11 C12 1.394(4) . ?
C11 C29 1.548(4) . ?
C12 C13 1.535(4) . ?
C13 C31 1.513(4) . ?
C13 C63 1.546(4) . ?
C13 C14 1.612(4) . ?
C14 C15 1.508(4) . ?
C14 C64 1.538(4) . ?
C15 C16 1.373(4) . ?
C15 C32 1.421(4) . ?
C16 C35 1.410(4) . ?
C16 C17 1.545(4) . ?
C17 C18 1.530(4) . ?
C17 C65 1.572(4) . ?
C18 C19 1.335(4) . ?
C18 C36 1.538(4) . ?
C19 C39 1.529(4) . ?
C19 C20 1.539(4) . ?
C20 C21 1.546(4) . ?
C20 C66 1.565(4) . ?
C21 C22 1.381(4) . ?
C21 C40 1.425(4) . ?
C22 C23 1.421(4) . ?
C23 C42 1.392(4) . ?
C23 C24 1.436(4) . ?
C24 C25 1.360(4) . ?
C25 C44 1.447(4) . ?
C25 C26 1.549(4) . ?
C26 C27 1.531(4) . ?
C26 C67 1.578(4) . ?
C27 C28 1.357(4) . ?
C27 C45 1.432(4) . ?
C28 C48 1.429(4) . ?
C28 C29 1.531(4) . ?
C29 C68 1.541(4) . ?
C29 C30 1.559(4) . ?
C30 C31 1.366(4) . ?
C30 C49 1.436(4) . ?
C31 C32 1.438(4) . ?
C32 C33 1.398(4) . ?
C33 C34 1.415(4) . ?
C33 C50 1.430(4) . ?
C34 C35 1.375(4) . ?
C34 C52 1.548(4) . ?
C35 C36 1.517(4) . ?
C36 C37 1.507(4) . ?
C36 C69 1.552(4) . ?
C37 C53 1.343(4) . ?
C37 C38 1.463(4) . ?
C38 C55 1.348(4) . ?
C38 C39 1.502(4) . ?
C39 C40 1.517(4) . ?
C39 C70 1.548(4) . ?
C40 C41 1.383(4) . ?
C41 C42 1.422(4) . ?
C41 C56 1.555(4) . ?
C42 C43 1.431(4) . ?
C43 C44 1.388(4) . ?
C43 C57 1.449(4) . ?
C44 C45 1.423(4) . ?
C45 C46 1.390(4) . ?
C46 C47 1.421(4) . ?
C46 C58 1.439(4) . ?
C47 C48 1.388(4) . ?
C47 C60 1.445(4) . ?
C48 C49 1.425(4) . ?
C49 C50 1.390(4) . ?
C50 C51 1.445(4) . ?
C51 C60 1.356(4) . ?
C51 C52 1.532(4) . ?
C52 C53 1.513(4) . ?
C52 C71 1.539(4) . ?
C53 C54 1.544(4) . ?
C54 C55 1.541(4) . ?
C54 C72 1.580(4) . ?
C54 C59 1.593(4) . ?
C55 C56 1.500(4) . ?
C56 C73 1.536(4) . ?
C56 C57 1.546(4) . ?
C57 C58 1.355(4) . ?
C58 C59 1.548(4) . ?
C59 C60 1.544(4) . ?
C59 C74 1.559(4) . ?
